data_1542545
loop_
_publ_author_name
'Zhou, Dong-Dong'
'Xu, Yan-Tong'
'Lin, Rui-Biao'
'Mo, Zong-Wen'
'Zhang, Wei-Xiong'
'Zhang, Jie-Peng'

_publ_section_title
;
 High-symmetry hydrogen-bonded organic frameworks: air separation and
 crystal-to-crystal structural transformation.
;
_journal_issue 28
_journal_name_full 'Chemical communications (Cambridge, England)'
_journal_page_first 4991
_journal_page_last 4994
_journal_paper_doi 10.1039/c6cc00366d
_journal_volume 52
_journal_year 2016
_chemical_formula_sum 'C14 H3.5 F10.5 N7'
_chemical_formula_weight 469.24
_chemical_name_systematic
;
 ?
;
_space_group_crystal_system cubic
_space_group_IT_number 213
_space_group_name_Hall 'P 4bd 2ab 3'
_space_group_name_H-M_alt 'P 41 3 2'
_symmetry_space_group_name_Hall 'P 4bd 2ab 3'
_symmetry_space_group_name_H-M 'P 41 3 2'
_atom_sites_solution_hydrogens mixed
_audit_creation_method SHELXL-2013
_audit_update_record
;
2016-01-05 deposited with the CCDC.
2016-02-24 downloaded from the CCDC.
;
_cell_angle_alpha 90
_cell_angle_beta 90
_cell_angle_gamma 90
_cell_formula_units_Z 8
_cell_length_a 15.8427(15)
_cell_length_b 15.8427(15)
_cell_length_c 15.8427(15)
_cell_measurement_reflns_used 4036
_cell_measurement_temperature 173(2)
_cell_measurement_theta_max 68.2
_cell_measurement_theta_min 32.4
_cell_volume 3976.4(7)
_computing_structure_refinement 'SHELXL-2013 (Sheldrick, 2013)'
_diffrn_ambient_temperature 173(2)
_diffrn_measured_fraction_theta_full 0.991
_diffrn_measured_fraction_theta_max 0.994
_diffrn_measurement_device_type 'XtaLAB P300DS'
_diffrn_measurement_method '/w scan'
_diffrn_radiation_type CuK\a
_diffrn_radiation_wavelength 1.54178
_diffrn_reflns_av_R_equivalents 0.0338
_diffrn_reflns_av_unetI/netI 0.0098
_diffrn_reflns_Laue_measured_fraction_full 0.991
_diffrn_reflns_Laue_measured_fraction_max 0.994
_diffrn_reflns_limit_h_max 18
_diffrn_reflns_limit_h_min -19
_diffrn_reflns_limit_k_max 19
_diffrn_reflns_limit_k_min -19
_diffrn_reflns_limit_l_max 18
_diffrn_reflns_limit_l_min -19
_diffrn_reflns_number 25149
_diffrn_reflns_point_group_measured_fraction_full 0.993
_diffrn_reflns_point_group_measured_fraction_max 0.996
_diffrn_reflns_theta_full 67.679
_diffrn_reflns_theta_max 68.377
_diffrn_reflns_theta_min 6.845
_diffrn_source 'fine-focus sealed tube'
_exptl_absorpt_coefficient_mu 1.549
_exptl_crystal_colour colourless
_exptl_crystal_density_diffrn 1.568
_exptl_crystal_description block
_exptl_crystal_F_000 1848
_exptl_crystal_size_max 0.300
_exptl_crystal_size_mid 0.200
_exptl_crystal_size_min 0.200
_refine_diff_density_max 0.791
_refine_diff_density_min -0.828
_refine_diff_density_rms 0.106
_refine_ls_abs_structure_details
;
 Flack x determined using 444 quotients [(I+)-(I-)]/[(I+)+(I-)]
 (Parsons and Flack (2004), Acta Cryst. A60, s61).
;
_refine_ls_abs_structure_Flack 0.02(5)
_refine_ls_extinction_coef 0.0026(6)
_refine_ls_extinction_expression Fc^*^=kFc[1+0.001xFc^2^\l^3^/sin(2\q)]^-1/4^
_refine_ls_extinction_method SHELXL
_refine_ls_goodness_of_fit_ref 1.056
_refine_ls_hydrogen_treatment mixed
_refine_ls_matrix_type full
_refine_ls_number_parameters 155
_refine_ls_number_reflns 1226
_refine_ls_number_restraints 102
_refine_ls_restrained_S_all 1.190
_refine_ls_R_factor_all 0.0801
_refine_ls_R_factor_gt 0.0797
_refine_ls_shift/su_max 0.000
_refine_ls_shift/su_mean 0.000
_refine_ls_structure_factor_coef Fsqd
_refine_ls_weighting_details
;
 w=1/[\s^2^(Fo^2^)+(0.0750P)^2^+9.9836P]
 where P=(Fo^2^+2Fc^2^)/3
;
_refine_ls_weighting_scheme calc
_refine_ls_wR_factor_gt 0.2113
_refine_ls_wR_factor_ref 0.2114
_reflns_Friedel_coverage 0.578
_reflns_Friedel_fraction_full 0.998
_reflns_Friedel_fraction_max 1.000
_reflns_number_gt 1211
_reflns_number_total 1226
_reflns_threshold_expression 'I > 2\s(I)'
_cod_data_source_file c6cc00366d2.cif
_cod_data_source_block 2
_cod_depositor_comments 'Adding full bibliography for 1542543--1542545.cif.'
_cod_original_cell_volume 3976.4(11)
_cod_original_formula_sum 'C14 H3.50 F10.50 N7'
_cod_database_code 1542545
_shelx_space_group_comment
;
The symmetry employed for this shelxl refinement is uniquely defined
by the following loop, which should always be used as a source of
symmetry information in preference to the above space-group names.
They are only intended as comments.
;
_shelx_estimated_absorpt_t_min 0.654
_shelx_estimated_absorpt_t_max 0.747
_shelxl_version_number 2013-2

loop_
_space_group_symop_operation_xyz
'x, y, z'
'-y+1/4, x+3/4, z+1/4'
'-x+1/2, -y, z+1/2'
'y+1/4, -x+1/4, z+3/4'
'x+1/4, -z+1/4, y+3/4'
'x+1/2, -y+1/2, -z'
'x+3/4, z+1/4, -y+1/4'
'z+3/4, y+1/4, -x+1/4'
'-x, y+1/2, -z+1/2'
'-z+1/4, y+3/4, x+1/4'
'z, x, y'
'y, z, x'
'-y+1/2, -z, x+1/2'
'z+1/2, -x+1/2, -y'
'-y, z+1/2, -x+1/2'
'-z+1/2, -x, y+1/2'
'-z, x+1/2, -y+1/2'
'y+1/2, -z+1/2, -x'
'y+3/4, x+1/4, -z+1/4'
'-y+3/4, -x+3/4, -z+3/4'
'-x+1/4, z+3/4, y+1/4'
'-x+3/4, -z+3/4, -y+3/4'
'z+1/4, -y+1/4, x+3/4'
'-z+3/4, -y+3/4, -x+3/4'

loop_
_atom_site_label
_atom_site_type_symbol
_atom_site_fract_x
_atom_site_fract_y
_atom_site_fract_z
_atom_site_U_iso_or_equiv
_atom_site_adp_type
_atom_site_occupancy
_atom_site_site_symmetry_order
_atom_site_calc_flag
_atom_site_refinement_flags_posn
_atom_site_refinement_flags_adp
_atom_site_refinement_flags_occupancy
_atom_site_disorder_assembly
_atom_site_disorder_group
N1 N 0.6230(3) 0.1217(3) -0.0056(3) 0.0419(12) Uani 1 1 d . . . . .
H1 H 0.668(4) 0.130(4) -0.036(4) 0.041(17) Uiso 1 1 d . . . . .
N2 N 0.5301(3) 0.1414(3) 0.0999(3) 0.0452(13) Uani 1 1 d . . . . .
F1A F 0.6174(18) 0.2804(19) 0.1562(15) 0.074(6) Uani 0.39(3) 1 d . U P A 2
F1 F 0.7094(10) 0.2159(8) 0.1485(14) 0.104(6) Uani 0.61(3) 1 d . U P A 1
F2A F 0.6482(19) 0.3006(14) 0.0228(16) 0.094(7) Uani 0.39(3) 1 d . U P A 2
F2 F 0.6898(14) 0.2792(12) 0.0347(10) 0.100(6) Uani 0.61(3) 1 d . U P A 1
F3A F 0.7274(11) 0.2281(13) 0.097(2) 0.100(8) Uani 0.39(3) 1 d . U P A 2
F3 F 0.5981(12) 0.2950(12) 0.1318(14) 0.090(5) Uani 0.61(3) 1 d . U P A 1
C1 C 0.6498(5) 0.2422(5) 0.0913(6) 0.071(2) Uani 1 1 d . . . . .
C2 C 0.5997(4) 0.1681(4) 0.0627(4) 0.0446(15) Uani 1 1 d . . . . .
C3 C 0.5631(4) 0.0590(3) -0.0135(3) 0.0362(13) Uani 1 1 d . . . . .
C4 C 0.5075(3) 0.0716(3) 0.0526(4) 0.0361(13) Uani 1 1 d . . . . .
N3 N 0.6845(15) 0.0110(15) 0.2083(15) 0.136(6) Uani 0.3333 1 d D U P . .
H3 H 0.7297 0.0427 0.2027 0.163 Uiso 0.1667 1 calc R U P . .
C5 C 0.6599(11) -0.0544(11) 0.1597(11) 0.111(7) Uani 0.3333 1 d D U P . .
C6 C 0.6250 0.0163(12) 0.2663(12) 0.161(7) Uani 0.3333 2 d DS TU P . .
C7 C 0.6250 0.0812(17) 0.3312(17) 0.189(7) Uani 0.3333 2 d DS TU P . .
F4 F 0.586(3) 0.145(3) 0.286(3) 0.198(8) Uani 0.25 1 d . U P . .
F5 F 0.6664(11) 0.1664(11) 0.3336(11) 0.207(7) Uani 0.75 3 d S TU P . .

loop_
_atom_site_aniso_label
_atom_site_aniso_U_11
_atom_site_aniso_U_22
_atom_site_aniso_U_33
_atom_site_aniso_U_23
_atom_site_aniso_U_13
_atom_site_aniso_U_12
N1 0.036(3) 0.038(3) 0.052(3) -0.005(2) 0.009(2) -0.009(2)
N2 0.043(3) 0.040(3) 0.052(3) -0.013(2) 0.002(2) -0.002(2)
F1A 0.088(11) 0.065(10) 0.069(9) -0.033(7) -0.003(8) -0.024(8)
F1 0.095(8) 0.102(7) 0.114(10) -0.020(7) -0.048(7) -0.032(6)
F2A 0.100(12) 0.069(9) 0.115(11) 0.011(7) -0.009(9) -0.036(8)
F2 0.107(10) 0.090(8) 0.102(8) -0.012(6) 0.019(8) -0.060(8)
F3A 0.071(9) 0.097(10) 0.131(15) -0.018(10) -0.014(9) -0.022(7)
F3 0.099(9) 0.059(6) 0.113(11) -0.038(7) -0.008(7) -0.005(5)
C1 0.059(5) 0.056(5) 0.097(6) -0.028(4) 0.013(4) -0.018(4)
C2 0.044(3) 0.036(3) 0.054(4) -0.008(3) 0.000(3) -0.006(3)
C3 0.037(3) 0.033(3) 0.039(3) 0.000(2) 0.004(2) -0.003(2)
C4 0.034(3) 0.035(3) 0.039(3) -0.005(2) 0.003(2) -0.002(2)
N3 0.136(8) 0.136(8) 0.136(8) 0.018(6) -0.017(6) 0.018(6)
C5 0.111(9) 0.109(9) 0.113(9) 0.032(7) -0.037(7) 0.033(7)
C6 0.160(9) 0.162(7) 0.162(7) 0.009(6) -0.007(5) 0.007(5)
C7 0.188(8) 0.189(7) 0.189(7) 0.004(6) 0.000(5) 0.000(5)
F4 0.197(10) 0.200(9) 0.198(9) 0.001(8) -0.004(8) -0.002(8)
F5 0.207(7) 0.207(7) 0.207(7) 0.003(6) 0.003(6) -0.003(6)

loop_
_atom_type_symbol
_atom_type_description
_atom_type_scat_dispersion_real
_atom_type_scat_dispersion_imag
_atom_type_scat_source
C C 0.0181 0.0091 'International Tables Vol C Tables 4.2.6.8 and 6.1.1.4'
H H 0.0000 0.0000 'International Tables Vol C Tables 4.2.6.8 and 6.1.1.4'
N N 0.0311 0.0180 'International Tables Vol C Tables 4.2.6.8 and 6.1.1.4'
F F 0.0727 0.0534 'International Tables Vol C Tables 4.2.6.8 and 6.1.1.4'

loop_
_geom_angle_atom_site_label_1
_geom_angle_atom_site_label_2
_geom_angle_atom_site_label_3
_geom_angle
_geom_angle_site_symmetry_1
_geom_angle_site_symmetry_3
C2 N1 C3 105.9(5) . .
C2 N1 H1 126(4) . .
C3 N1 H1 128(4) . .
C2 N2 C4 103.3(5) . .
F3A C1 F1A 114.8(17) . .
F2 C1 F3 111.3(13) . .
F2 C1 F1 105.6(11) . .
F3 C1 F1 107.1(11) . .
F3A C1 F2A 100.6(14) . .
F1A C1 F2A 107.0(16) . .
F2 C1 C2 115.0(9) . .
F3A C1 C2 113.8(11) . .
F1A C1 C2 113.4(13) . .
F3 C1 C2 108.2(10) . .
F1 C1 C2 109.2(8) . .
F2A C1 C2 105.6(11) . .
N2 C2 N1 114.2(5) . .
N2 C2 C1 124.2(6) . .
N1 C2 C1 121.6(6) . .
N1 C3 C4 105.4(5) . .
N1 C3 C4 132.7(5) . 14
C4 C3 C4 121.9(6) . 14
N2 C4 C3 111.2(5) . .
N2 C4 C3 130.7(5) . 13_554
C3 C4 C3 118.1(5) . 13_554
C6 N3 C5 104(2) . .
C6 N3 H3 128.1 . .
C5 N3 H3 128.1 . .
C5 C5 C5 119.98(11) 19_545 21_645
C5 C5 N3 131.4(9) 19_545 .
C5 C5 N3 108.4(9) 21_645 .
N3 C6 N3 115(3) . 21_645
N3 C6 C7 122.5(13) . .
N3 C6 C7 122.5(13) 21_645 .
F4 C7 F4 162(5) . 21_645
F4 C7 C6 99(3) . .
F4 C7 C6 99(3) 21_645 .
F4 C7 F4 122(4) . 17_645
F4 C7 F4 54(3) 21_645 17_645
C6 C7 F4 102(3) . 17_645
F4 C7 F4 54(3) . 23_554
F4 C7 F4 122(4) 21_645 23_554
C6 C7 F4 102(3) . 23_554
F4 C7 F4 155(5) 17_645 23_554
F4 C7 F5 63(2) . .
F4 C7 F5 104(3) 21_645 .
C6 C7 F5 130.8(14) . .
F4 C7 F5 62(2) 17_645 .
F4 C7 F5 101(3) 23_554 .
F4 C7 F5 104(3) . 20
F4 C7 F5 63(2) 21_645 20
C6 C7 F5 130.8(14) . 20
F4 C7 F5 101(3) 17_645 20
F4 C7 F5 62(2) 23_554 20
F5 C7 F5 98(3) . 20
F4 C7 C7 108(3) . 17_645
F4 C7 C7 55(3) 21_645 17_645
C6 C7 C7 150.001(3) . 17_645
F4 C7 C7 52(2) 17_645 17_645
F4 C7 C7 104(2) 23_554 17_645
F5 C7 C7 55.5(11) . 17_645
F5 C7 C7 55.5(11) 20 17_645
F4 C7 C7 55(3) . 18_556
F4 C7 C7 108(3) 21_645 18_556
C6 C7 C7 150.001(4) . 18_556
F4 C7 C7 104(2) 17_645 18_556
F4 C7 C7 52(2) 23_554 18_556
F5 C7 C7 55.5(11) . 18_556
F5 C7 C7 55.5(11) 20 18_556
C7 C7 C7 59.999(1) 17_645 18_556
F4 F4 C7 66(3) 23_554 .
F4 F4 C7 60(3) 23_554 18_556
C7 F4 C7 73(4) . 18_556
F4 F4 F5 109(2) 23_554 .
C7 F4 F5 62(3) . .
C7 F4 F5 61(2) 18_556 .
C7 F5 C7 69(2) 17_645 18_556
C7 F5 C7 69(2) 17_645 .
C7 F5 C7 69(2) 18_556 .
C7 F5 F4 112(3) 17_645 .
C7 F5 F4 57.7(18) 18_556 .
C7 F5 F4 54.7(19) . .
C7 F5 F4 57.7(18) 17_645 18_556
C7 F5 F4 54.7(19) 18_556 18_556
C7 F5 F4 112(3) . 18_556
F4 F5 F4 109.9(19) . 18_556
C7 F5 F4 54.7(19) 17_645 17_645
C7 F5 F4 112(3) 18_556 17_645
C7 F5 F4 57.7(18) . 17_645
F4 F5 F4 109.9(19) . 17_645
F4 F5 F4 109.9(19) 18_556 17_645

loop_
_geom_bond_atom_site_label_1
_geom_bond_atom_site_label_2
_geom_bond_distance
_geom_bond_site_symmetry_2
N1 C2 1.359(8) .
N1 C3 1.380(7) .
N1 H1 0.87(7) .
N2 C2 1.321(8) .
N2 C4 1.383(7) .
F1A C1 1.30(3) .
F1 C1 1.373(16) .
F2A C1 1.43(3) .
F2 C1 1.245(15) .
F3A C1 1.25(2) .
F3 C1 1.34(2) .
C1 C2 1.488(9) .
C3 C4 1.383(8) .
C3 C4 1.410(7) 14
C4 C3 1.410(7) 13_554
N3 C6 1.318(13) .
N3 C5 1.348(13) .
N3 H3 0.8800 .
C5 C5 1.362(14) 19_545
C5 C5 1.366(14) 21_645
C6 N3 1.318(13) 21_645
C6 C7 1.46(3) .
C7 F4 1.39(5) .
C7 F4 1.39(5) 21_645
C7 F4 1.46(5) 17_645
C7 F4 1.46(5) 23_554
C7 F5 1.50(3) .
C7 F5 1.50(3) 20
C7 C7 1.70(7) 17_645
C7 C7 1.70(7) 18_556
F4 F4 1.29(9) 23_554
F4 C7 1.46(5) 18_556
F4 F5 1.52(5) .
F5 C7 1.50(3) 17_645
F5 C7 1.50(3) 18_556
F5 F4 1.52(5) 18_556
F5 F4 1.52(5) 17_645
